data_1569957
loop_
_publ_author_name
'Jiao, Jianmin'
'Li, Heng'
'Xie, Wang'
'Zhao, Yue'
'Lin, Chen'
'Jiang, Juli'
'Wang, Leyong'

_publ_section_title
;
 Host-guest system of a phosphorylated macrocycle assisting structure
 determination of oily molecules in single-crystal form.
;
_journal_issue 41
_journal_name_full 'Chemical science'
_journal_page_first 11402
_journal_page_last 11409
_journal_paper_doi 10.1039/d3sc02995f
_journal_volume 14
_journal_year 2023
_chemical_formula_moiety 'C45 H39 O9 P3, C11 H14 O2'
_chemical_formula_sum 'C56 H53 O11 P3'
_chemical_formula_weight 994.89
_space_group_crystal_system triclinic
_space_group_IT_number 2
_space_group_name_Hall '-P 1'
_space_group_name_H-M_alt 'P -1'
_atom_sites_solution_hydrogens geom
_atom_sites_solution_primary dual
_audit_creation_date 2023-01-08
_audit_creation_method
;
Olex2 1.3
(compiled 2020.02.04 svn.rd84adfe8 for OlexSys, GUI svn.r6032)
;
_audit_update_record
;
2023-03-27 deposited with the CCDC.	2023-09-25 downloaded from the CCDC.
;
_cell_angle_alpha 114.852(3)
_cell_angle_beta 90.936(3)
_cell_angle_gamma 105.208(3)
_cell_formula_units_Z 2
_cell_length_a 9.4775(4)
_cell_length_b 16.7701(8)
_cell_length_c 17.2391(9)
_cell_measurement_reflns_used 6475
_cell_measurement_temperature 193.0
_cell_measurement_theta_max 46.705
_cell_measurement_theta_min 2.483
_cell_volume 2374.0(2)
_computing_cell_refinement 'SAINT V8.38A (Bruker, 2018)'
_computing_data_reduction 'SAINT V8.38A (Bruker, 2018)'
_computing_molecular_graphics 'Olex2 1.3 (Dolomanov et al., 2009)'
_computing_publication_material 'Olex2 1.3 (Dolomanov et al., 2009)'
_computing_structure_refinement 'SHELXL 2014/7 (Sheldrick, 2015)'
_computing_structure_solution 'SHELXT 2018/2 (Sheldrick, 2018)'
_diffrn_ambient_temperature 193.0
_diffrn_measured_fraction_theta_full 1.000
_diffrn_measured_fraction_theta_max 0.995
_diffrn_measurement_device_type 'CCD area detector'
_diffrn_measurement_method 'phi and omega scans'
_diffrn_radiation_monochromator graphite
_diffrn_radiation_type MoK\a
_diffrn_radiation_wavelength 0.71073
_diffrn_reflns_av_R_equivalents 0.1005
_diffrn_reflns_av_unetI/netI 0.1163
_diffrn_reflns_Laue_measured_fraction_full 1.000
_diffrn_reflns_Laue_measured_fraction_max 0.995
_diffrn_reflns_limit_h_max 11
_diffrn_reflns_limit_h_min -10
_diffrn_reflns_limit_k_max 20
_diffrn_reflns_limit_k_min -20
_diffrn_reflns_limit_l_max 20
_diffrn_reflns_limit_l_min -20
_diffrn_reflns_number 32048
_diffrn_reflns_point_group_measured_fraction_full 1.000
_diffrn_reflns_point_group_measured_fraction_max 0.995
_diffrn_reflns_theta_full 25.242
_diffrn_reflns_theta_max 25.412
_diffrn_reflns_theta_min 1.316
_diffrn_source_current 2.86
_diffrn_source_power 0.1993134
_diffrn_source_voltage 69.69
_exptl_absorpt_coefficient_mu 0.191
_exptl_absorpt_correction_T_max 0.7506
_exptl_absorpt_correction_T_min 0.6190
_exptl_absorpt_correction_type multi-scan
_exptl_absorpt_process_details
;
SADABS-2016/2 (Bruker,2016/2) was used for absorption correction.
wR2(int) was 0.1321 before and 0.0695 after correction.
The Ratio of minimum to maximum transmission is 0.8247.
The \l/2 correction factor is Not present.
;
_exptl_crystal_density_diffrn 1.392
_exptl_crystal_description block
_exptl_crystal_F_000 1044
_exptl_crystal_size_max 0.14
_exptl_crystal_size_mid 0.12
_exptl_crystal_size_min 0.11
_refine_diff_density_max 0.358
_refine_diff_density_min -0.391
_refine_diff_density_rms 0.067
_refine_ls_extinction_method none
_refine_ls_goodness_of_fit_ref 0.999
_refine_ls_hydrogen_treatment constr
_refine_ls_matrix_type full
_refine_ls_number_parameters 729
_refine_ls_number_reflns 8729
_refine_ls_number_restraints 6
_refine_ls_restrained_S_all 0.999
_refine_ls_R_factor_all 0.1423
_refine_ls_R_factor_gt 0.0614
_refine_ls_shift/su_max 0.000
_refine_ls_shift/su_mean 0.000
_refine_ls_structure_factor_coef Fsqd
_refine_ls_weighting_details 'w=1/[\s^2^(Fo^2^)+(0.0822P)^2^] where P=(Fo^2^+2Fc^2^)/3'
_refine_ls_weighting_scheme calc
_refine_ls_wR_factor_gt 0.1372
_refine_ls_wR_factor_ref 0.1690
_reflns_Friedel_coverage 0.000
_reflns_number_gt 4689
_reflns_number_total 8729
_reflns_threshold_expression 'I > 2\s(I)'
_cod_data_source_file d3sc02995f2.cif
_cod_data_source_block 1a_CCDC2
_cod_depositor_comments 'Adding full bibliography for 1569950--1569976.cif.'
_cod_database_code 1569957
_shelx_shelxl_version_number 2014/7
_shelx_space_group_comment
;
The symmetry employed for this shelxl refinement is uniquely defined
by the following loop, which should always be used as a source of
symmetry information in preference to the above space-group names.
They are only intended as comments.
;
_shelx_estimated_absorpt_t_max 0.979
_shelx_estimated_absorpt_t_min 0.974
_olex2_refinement_description
;
1. Fixed Uiso
 At 1.2 times of:
  All C(H) groups, All C(H,H) groups
 At 1.5 times of:
  All C(H,H,H) groups
2. Uiso/Uaniso restraints and constraints
Uanis(C9) \\sim Ueq: with sigma of 0.01 and sigma for terminal atoms of 0.02
3. Rigid body (RIGU) restrains
 C9
 with sigma for 1-2 distances of 0.01 and sigma for 1-3 distances of 0.01
4. Others
 Sof(H01Y)=Sof(C01V)=Sof(H1)=Sof(C01X)=Sof(H3)=Sof(C13)=Sof(H13)=Sof(C14)=
 Sof(H14)=1-FVAR(1)
 Sof(H01X)=Sof(C01O)=Sof(H01Z)=Sof(C01Q)=Sof(H01)=Sof(C01W)=Sof(H2)=Sof(C01Y)=
 Sof(H4)=FVAR(1)
 Sof(C11)=Sof(H11)=Sof(C10)=Sof(H10)=Sof(C9)=Sof(C4)=Sof(H4A)=Sof(C2)=Sof(H2A)=
 Sof(O2)=Sof(C12)=Sof(H12A)=Sof(H12B)=Sof(H12C)=1-FVAR(2)
 Sof(C5)=Sof(H5A)=Sof(C8)=Sof(H8)=Sof(C3)=Sof(C7)=Sof(H7)=Sof(C6)=Sof(H6A)=
 Sof(O1)=Sof(C1)=Sof(H1A)=Sof(H1B)=Sof(H1C)=FVAR(2)
5.a Secondary CH2 refined with riding coordinates:
 C00P(H00A,H00B), C00T(H00C,H00D), C00Z(H00H,H00I), C01B(H5,H), C01G(H6,HA)
5.b Aromatic/amide H refined with riding coordinates:
 C018(H018), C019(H019), C01A(H01M), C01C(H01N), C01D(H01O), C01E(H01P),
 C11(H11), C10(H10), C4(H4A), C2(H2A), C5(H5A), C8(H8), C7(H7), C6(H6A),
 C01J(H01T), C01K(H01U), C01L(H01V), C01M(H01W), C01N(H01X), C01N(H01Y),
 C01O(H01Z), C01Q(H01), C01V(H1), C01W(H2), C01X(H3), C01Y(H4), C13(H13),
 C14(H14)
5.c Fitted hexagon refined as free rotating group:
 C01H(C11,C10,C9,C4,C2)
5.d Idealised Me refined as rotating group:
 C00W(H00E,H00F,H00G), C012(H01A,H01B,H01C), C015(H01D,H01E,H01F), C016(H01G,
 H01H,H01I), C017(H01J,H01K,H01L), C01F(H01Q,H01R,H01S), C01I(H9,HB,HC),
 C12(H12A,H12B,H12C), C1(H1A,H1B,H1C)
;
_olex2_submission_special_instructions 'No special instructions were received'

loop_
_space_group_symop_operation_xyz
'x, y, z'
'-x, -y, -z'

loop_
_atom_site_label
_atom_site_type_symbol
_atom_site_fract_x
_atom_site_fract_y
_atom_site_fract_z
_atom_site_U_iso_or_equiv
_atom_site_adp_type
_atom_site_occupancy
_atom_site_site_symmetry_order
_atom_site_calc_flag
_atom_site_refinement_flags_posn
_atom_site_refinement_flags_adp
_atom_site_refinement_flags_occupancy
_atom_site_disorder_assembly
_atom_site_disorder_group
P001 P 0.22348(10) 0.40010(8) 0.49470(6) 0.0402(3) Uani 1 1 d . . . . .
P002 P 0.29785(10) 0.73087(7) 0.94236(6) 0.0394(3) Uani 1 1 d . . . . .
P003 P 0.17994(11) 0.24020(7) 0.83885(6) 0.0382(3) Uani 1 1 d . . . . .
O004 O 0.3517(2) 0.49460(17) 0.53588(14) 0.0388(6) Uani 1 1 d . . . . .
O005 O 0.2636(2) 0.21320(17) 0.75727(14) 0.0402(6) Uani 1 1 d . . . . .
O006 O 0.2968(2) 0.32627(17) 0.91294(14) 0.0391(6) Uani 1 1 d . . . . .
O007 O 0.3816(2) 0.69085(17) 0.99136(14) 0.0392(6) Uani 1 1 d . . . . .
O008 O 0.4060(2) 0.74559(17) 0.87638(15) 0.0423(7) Uani 1 1 d . . . . .
O009 O 0.2989(2) 0.32879(17) 0.50214(14) 0.0429(7) Uani 1 1 d . . . . .
O00A O 0.1470(2) 0.67561(17) 0.90291(15) 0.0456(7) Uani 1 1 d . . . . .
O00B O 0.0380(2) 0.25364(18) 0.82441(16) 0.0474(7) Uani 1 1 d . . . . .
O00C O 0.0890(2) 0.40390(19) 0.53419(15) 0.0482(7) Uani 1 1 d . . . . .
O00D O -0.2115(3) 0.4284(2) 0.73495(17) 0.0537(8) Uani 1 1 d . . . . .
C00E C 0.4337(3) 0.6001(3) 0.7737(2) 0.0354(9) Uani 1 1 d . . . . .
C00F C 0.4122(3) 0.5448(3) 0.8951(2) 0.0341(9) Uani 1 1 d . . . . .
C00G C 0.4209(3) 0.5369(3) 0.6874(2) 0.0358(9) Uani 1 1 d . . . . .
C00H C 0.3596(4) 0.5552(3) 0.6243(2) 0.0382(9) Uani 1 1 d . . . . .
C00I C 0.3485(4) 0.5946(3) 0.9641(2) 0.0365(9) Uani 1 1 d . . . . .
C00J C 0.3083(4) 0.4177(2) 0.9264(2) 0.0338(9) Uani 1 1 d . . . . .
C00K C 0.2425(4) 0.4678(3) 0.9938(2) 0.0360(9) Uani 1 1 d . . . . .
C00L C 0.3908(3) 0.4515(3) 0.8749(2) 0.0351(9) Uani 1 1 d . . . . .
C00M C 0.3630(3) 0.3354(3) 0.7164(2) 0.0345(9) Uani 1 1 d . . . . .
C00N C 0.2616(4) 0.2504(3) 0.6969(2) 0.0374(9) Uani 1 1 d . . . . .
C00O C 0.3720(4) 0.3650(3) 0.6504(2) 0.0367(9) Uani 1 1 d . . . . .
C00P C 0.4595(4) 0.3897(3) 0.8036(2) 0.0365(9) Uani 1 1 d . . . . .
H00A H 0.5529 0.4282 0.7970 0.044 Uiso 1 1 calc R U . . .
H00B H 0.4846 0.3459 0.8219 0.044 Uiso 1 1 calc R U . . .
C00Q C 0.1681(4) 0.1938(3) 0.6203(2) 0.0400(9) Uani 1 1 d . . . . .
C00R C 0.2624(4) 0.5595(3) 1.0131(2) 0.0348(9) Uani 1 1 d . . . . .
C00S C 0.3842(4) 0.6759(3) 0.7899(2) 0.0370(9) Uani 1 1 d . . . . .
C00T C 0.4804(4) 0.4541(2) 0.6601(2) 0.0372(9) Uani 1 1 d . . . . .
H00C H 0.5173 0.4432 0.6042 0.045 Uiso 1 1 calc R U . . .
H00D H 0.5659 0.4702 0.7032 0.045 Uiso 1 1 calc R U . . .
C00U C 0.3132(4) 0.6316(3) 0.6411(2) 0.0385(9) Uani 1 1 d . . . . .
C00V C 0.1792(4) 0.2219(3) 0.5539(2) 0.0405(10) Uani 1 1 d . . . . .
C00W C 0.1539(4) 0.4239(3) 1.0454(2) 0.0453(10) Uani 1 1 d . . . . .
H00E H 0.0979 0.3602 1.0067 0.068 Uiso 1 1 calc R U . . .
H00F H 0.0854 0.4585 1.0732 0.068 Uiso 1 1 calc R U . . .
H00G H 0.2211 0.4247 1.0897 0.068 Uiso 1 1 calc R U . . .
C00X C 0.2036(4) 0.3667(3) 0.3816(2) 0.0419(10) Uani 1 1 d . . . . .
C00Y C 0.3211(4) 0.8441(3) 1.0212(3) 0.0445(10) Uani 1 1 d . . . . .
C00Z C 0.5100(4) 0.5932(3) 0.8483(2) 0.0386(9) Uani 1 1 d . . . . .
H00H H 0.5642 0.6563 0.8915 0.046 Uiso 1 1 calc R U . . .
H00I H 0.5844 0.5605 0.8257 0.046 Uiso 1 1 calc R U . . .
C010 C 0.1782(4) 0.1504(3) 0.8684(2) 0.0414(10) Uani 1 1 d . . . . .
C011 C -0.1217(4) 0.3872(3) 0.7043(3) 0.0449(10) Uani 1 1 d . . . . .
C012 C 0.1963(4) 0.6191(3) 1.0856(2) 0.0455(10) Uani 1 1 d . . . . .
H01A H 0.2467 0.6305 1.1410 0.068 Uiso 1 1 calc R U . . .
H01B H 0.0910 0.5879 1.0800 0.068 Uiso 1 1 calc R U . . .
H01C H 0.2082 0.6778 1.0832 0.068 Uiso 1 1 calc R U . . .
C013 C 0.3232(4) 0.6944(3) 0.7270(2) 0.0411(10) Uani 1 1 d . . . . .
C014 C 0.2817(4) 0.3056(3) 0.5725(2) 0.0404(10) Uani 1 1 d . . . . .
C015 C 0.2734(4) 0.7789(3) 0.7511(3) 0.0520(11) Uani 1 1 d . . . . .
H01D H 0.2802 0.8109 0.8140 0.078 Uiso 1 1 calc R U . . .
H01E H 0.1709 0.7608 0.7245 0.078 Uiso 1 1 calc R U . . .
H01F H 0.3368 0.8200 0.7303 0.078 Uiso 1 1 calc R U . . .
C016 C 0.0603(4) 0.1039(3) 0.6090(2) 0.0513(11) Uani 1 1 d . . . . .
H01G H 0.1143 0.0597 0.6031 0.077 Uiso 1 1 calc R U . . .
H01H H -0.0117 0.0793 0.5570 0.077 Uiso 1 1 calc R U . . .
H01I H 0.0086 0.1146 0.6596 0.077 Uiso 1 1 calc R U . . .
C017 C 0.2531(4) 0.6452(3) 0.5670(2) 0.0521(11) Uani 1 1 d . . . . .
H01J H 0.2996 0.6169 0.5161 0.078 Uiso 1 1 calc R U . . .
H01K H 0.2749 0.7111 0.5836 0.078 Uiso 1 1 calc R U . . .
H01L H 0.1459 0.6162 0.5534 0.078 Uiso 1 1 calc R U . . .
C018 C 0.2616(4) 0.3010(3) 0.3251(3) 0.0563(12) Uani 1 1 d . . . . .
H018 H 0.3243 0.2769 0.3468 0.068 Uiso 1 1 calc R U . . .
C019 C 0.1157(4) 0.4035(3) 0.3492(2) 0.0522(11) Uani 1 1 d . . . . .
H019 H 0.0778 0.4501 0.3879 0.063 Uiso 1 1 calc R U . . .
C01A C 0.1380(5) 0.3055(3) 0.2056(3) 0.0598(13) Uani 1 1 d . . . . .
H01M H 0.1133 0.2832 0.1450 0.072 Uiso 1 1 calc R U . . .
C01B C -0.3313(4) 0.2559(3) 0.5965(3) 0.0568(12) Uani 1 1 d . . . . .
H5 H -0.3798 0.2484 0.6445 0.068 Uiso 1 1 calc R U . . .
H H -0.3675 0.3004 0.5845 0.068 Uiso 1 1 calc R U . . .
C01C C 0.0829(5) 0.3727(3) 0.2612(3) 0.0587(13) Uani 1 1 d . . . . .
H01N H 0.0226 0.3980 0.2393 0.070 Uiso 1 1 calc R U . . .
C01D C 0.1527(5) 0.0610(3) 0.8055(3) 0.0626(12) Uani 1 1 d . . . . .
H01O H 0.1437 0.0491 0.7464 0.075 Uiso 1 1 calc R U . . .
C01E C 0.1905(4) 0.1663(3) 0.9545(3) 0.0574(12) Uani 1 1 d . . . . .
H01P H 0.2084 0.2270 0.9990 0.069 Uiso 1 1 calc R U . . .
C01F C 0.0899(5) 0.1634(3) 0.4657(2) 0.0617(13) Uani 1 1 d . . . . .
H01Q H 0.1278 0.1112 0.4345 0.093 Uiso 1 1 calc R U . . .
H01R H 0.0974 0.2003 0.4336 0.093 Uiso 1 1 calc R U . . .
H01S H -0.0138 0.1406 0.4715 0.093 Uiso 1 1 calc R U . . .
C01G C -0.1644(4) 0.2963(3) 0.6260(3) 0.0556(12) Uani 1 1 d . . . . .
H6 H -0.1279 0.2523 0.6388 0.067 Uiso 1 1 calc R U . . .
HA H -0.1154 0.3038 0.5782 0.067 Uiso 1 1 calc R U . . .
C01H C -0.3777(5) 0.1649(3) 0.5177(3) 0.0611(13) Uani 1 1 d G . . . .
C11 C -0.2912(6) 0.1276(6) 0.4561(5) 0.106(7) Uani 0.360(6) 1 d G . P A 2
H11 H -0.1880 0.1570 0.4649 0.127 Uiso 0.360(6) 1 calc R U P A 2
C10 C -0.3557(12) 0.0471(8) 0.3815(5) 0.135(10) Uani 0.360(6) 1 d G . P A 2
H10 H -0.2966 0.0215 0.3393 0.162 Uiso 0.360(6) 1 calc R U P A 2
C9 C -0.5067(12) 0.0039(6) 0.3685(6) 0.061(6) Uani 0.360(6) 1 d G U P A 2
C4 C -0.5932(7) 0.0413(6) 0.4301(7) 0.116(7) Uani 0.360(6) 1 d G . P A 2
H4A H -0.6964 0.0118 0.4213 0.139 Uiso 0.360(6) 1 calc R U P A 2
C2 C -0.5287(5) 0.1218(6) 0.5047(5) 0.090(5) Uani 0.360(6) 1 d G . P A 2
H2A H -0.5878 0.1473 0.5469 0.108 Uiso 0.360(6) 1 calc R U P A 2
C5 C -0.3187(8) 0.0911(7) 0.5157(7) 0.088(3) Uani 0.640(6) 1 d . . P A 1
H5A H -0.2513 0.1043 0.5639 0.105 Uiso 0.640(6) 1 calc R U P A 1
C8 C -0.3548(11) 0.0052(7) 0.4490(9) 0.097(4) Uani 0.640(6) 1 d . . P A 1
H8 H -0.3200 -0.0418 0.4520 0.117 Uiso 0.640(6) 1 calc R U P A 1
C3 C -0.4369(17) -0.0094(7) 0.3828(7) 0.087(4) Uani 0.640(6) 1 d . . P A 1
C7 C -0.503(2) 0.0572(7) 0.3767(7) 0.142(6) Uani 0.640(6) 1 d . . P A 1
H7 H -0.5692 0.0431 0.3278 0.170 Uiso 0.640(6) 1 calc R U P A 1
C6 C -0.4610(12) 0.1429(6) 0.4475(5) 0.100(3) Uani 0.640(6) 1 d . . P A 1
H6A H -0.4970 0.1893 0.4441 0.120 Uiso 0.640(6) 1 calc R U P A 1
C01I C 0.0371(4) 0.4264(3) 0.7446(3) 0.0614(13) Uani 1 1 d . . . . .
H9 H 0.0996 0.4332 0.7017 0.092 Uiso 1 1 calc R U . . .
HB H 0.0636 0.3849 0.7648 0.092 Uiso 1 1 calc R U . . .
HC H 0.0519 0.4867 0.7936 0.092 Uiso 1 1 calc R U . . .
C01J C 0.2289(5) 0.2697(3) 0.2362(3) 0.0608(13) Uani 1 1 d . . . . .
H01T H 0.2686 0.2242 0.1972 0.073 Uiso 1 1 calc R U . . .
C01K C 0.1514(5) 0.0050(4) 0.9116(3) 0.0723(14) Uani 1 1 d . . . . .
H01U H 0.1417 -0.0445 0.9264 0.087 Uiso 1 1 calc R U . . .
C01L C 0.1400(5) -0.0117(3) 0.8264(3) 0.0724(14) Uani 1 1 d . . . . .
H01V H 0.1236 -0.0724 0.7821 0.087 Uiso 1 1 calc R U . . .
C01M C 0.1767(5) 0.0931(4) 0.9757(3) 0.0758(15) Uani 1 1 d . . . . .
H01W H 0.1848 0.1042 1.0345 0.091 Uiso 1 1 calc R U . . .
C01N C 0.3446(6) 1.0210(4) 1.1457(4) 0.0822(16) Uani 1 1 d . . . . .
H01X H 0.3578 1.0850 1.1776 0.099 Uiso 0.493(6) 1 calc R U P B 1
H01Y H 0.3658 1.0771 1.1969 0.099 Uiso 0.507(6) 1 calc R U P B 2
C01O C 0.220(2) 0.9660(13) 1.1022(10) 0.063(4) Uani 0.493(6) 1 d . . P B 1
H01Z H 0.1333 0.9851 1.1131 0.076 Uiso 0.493(6) 1 calc R U P B 1
C01Q C 0.2095(14) 0.8780(9) 1.0388(8) 0.054(3) Uani 0.493(6) 1 d . . P B 1
H01 H 0.1153 0.8401 1.0063 0.065 Uiso 0.493(6) 1 calc R U P B 1
C01V C 0.4279(9) 0.9228(6) 1.0199(5) 0.058(3) Uani 0.507(6) 1 d . . P B 2
H1 H 0.4925 0.9138 0.9775 0.070 Uiso 0.507(6) 1 calc R U P B 2
C01W C 0.4707(10) 0.9813(7) 1.1449(6) 0.063(3) Uani 0.493(6) 1 d . . P B 1
H2 H 0.5570 1.0150 1.1867 0.076 Uiso 0.493(6) 1 calc R U P B 1
C01X C 0.4368(11) 1.0112(6) 1.0799(6) 0.069(3) Uani 0.507(6) 1 d . . P B 2
H3 H 0.5021 1.0635 1.0773 0.083 Uiso 0.507(6) 1 calc R U P B 2
C01Y C 0.4554(9) 0.8942(6) 1.0812(6) 0.056(3) Uani 0.493(6) 1 d . . P B 1
H4 H 0.5333 0.8674 1.0769 0.067 Uiso 0.493(6) 1 calc R U P B 1
O1 O -0.4643(12) -0.0978(5) 0.3145(5) 0.115(3) Uani 0.640(6) 1 d . . P A 1
O2 O -0.5618(15) -0.0841(12) 0.3009(9) 0.096(5) Uani 0.360(6) 1 d . . P A 2
C12 C -0.7041(13) -0.1298(9) 0.2706(7) 0.054(4) Uani 0.360(6) 1 d . . P A 2
H12A H -0.7126 -0.1881 0.2202 0.081 Uiso 0.360(6) 1 calc R U P A 2
H12B H -0.7509 -0.0927 0.2538 0.081 Uiso 0.360(6) 1 calc R U P A 2
H12C H -0.7534 -0.1423 0.3156 0.081 Uiso 0.360(6) 1 calc R U P A 2
C1 C -0.5513(16) -0.1234(9) 0.2414(8) 0.133(5) Uani 0.640(6) 1 d . . P A 1
H1A H -0.5037 -0.0878 0.2111 0.199 Uiso 0.640(6) 1 calc R U P A 1
H1B H -0.6462 -0.1119 0.2549 0.199 Uiso 0.640(6) 1 calc R U P A 1
H1C H -0.5678 -0.1891 0.2046 0.199 Uiso 0.640(6) 1 calc R U P A 1
C13 C 0.2169(12) 0.8606(8) 1.0750(8) 0.054(3) Uani 0.507(6) 1 d . . P B 2
H13 H 0.1366 0.8111 1.0719 0.064 Uiso 0.507(6) 1 calc R U P B 2
C14 C 0.2290(18) 0.9507(12) 1.1344(10) 0.070(4) Uani 0.507(6) 1 d . . P B 2
H14 H 0.1516 0.9620 1.1679 0.084 Uiso 0.507(6) 1 calc R U P B 2

loop_
_atom_site_aniso_label
_atom_site_aniso_U_11
_atom_site_aniso_U_22
_atom_site_aniso_U_33
_atom_site_aniso_U_23
_atom_site_aniso_U_13
_atom_site_aniso_U_12
P001 0.0412(6) 0.0495(7) 0.0330(6) 0.0224(5) 0.0055(4) 0.0108(5)
P002 0.0407(6) 0.0395(7) 0.0370(6) 0.0178(5) 0.0031(4) 0.0087(5)
P003 0.0421(6) 0.0397(7) 0.0345(6) 0.0170(5) 0.0078(4) 0.0135(5)
O004 0.0422(14) 0.0431(17) 0.0285(14) 0.0161(13) 0.0032(11) 0.0082(12)
O005 0.0481(15) 0.0436(17) 0.0348(14) 0.0195(13) 0.0103(11) 0.0188(13)
O006 0.0444(14) 0.0399(17) 0.0372(14) 0.0188(13) 0.0076(11) 0.0159(12)
O007 0.0482(15) 0.0377(17) 0.0298(14) 0.0131(13) -0.0005(11) 0.0130(13)
O008 0.0445(14) 0.0401(17) 0.0373(15) 0.0164(14) 0.0046(11) 0.0060(13)
O009 0.0504(15) 0.0509(18) 0.0348(14) 0.0240(14) 0.0068(12) 0.0181(13)
O00A 0.0395(14) 0.0494(18) 0.0413(15) 0.0195(14) -0.0018(11) 0.0040(13)
O00B 0.0406(15) 0.0529(19) 0.0510(16) 0.0225(15) 0.0085(12) 0.0182(13)
O00C 0.0417(15) 0.068(2) 0.0436(15) 0.0326(15) 0.0085(12) 0.0162(14)
O00D 0.0497(17) 0.070(2) 0.0494(17) 0.0260(16) 0.0136(14) 0.0297(16)
C00E 0.0297(19) 0.041(2) 0.039(2) 0.021(2) 0.0054(16) 0.0094(18)
C00F 0.0285(19) 0.042(2) 0.031(2) 0.0155(19) -0.0013(15) 0.0094(18)
C00G 0.0273(19) 0.042(3) 0.038(2) 0.020(2) 0.0032(16) 0.0042(17)
C00H 0.035(2) 0.042(3) 0.036(2) 0.017(2) 0.0077(17) 0.0084(19)
C00I 0.040(2) 0.035(2) 0.031(2) 0.0120(19) -0.0022(17) 0.0101(18)
C00J 0.038(2) 0.031(2) 0.030(2) 0.0105(18) -0.0012(16) 0.0118(18)
C00K 0.038(2) 0.043(3) 0.028(2) 0.0150(19) 0.0017(16) 0.0137(19)
C00L 0.0299(19) 0.044(3) 0.033(2) 0.017(2) 0.0016(16) 0.0120(18)
C00M 0.0317(19) 0.042(2) 0.033(2) 0.0172(19) 0.0038(16) 0.0144(18)
C00N 0.041(2) 0.046(3) 0.034(2) 0.021(2) 0.0094(17) 0.019(2)
C00O 0.037(2) 0.038(2) 0.036(2) 0.0151(19) 0.0082(17) 0.0135(18)
C00P 0.0322(19) 0.044(3) 0.036(2) 0.019(2) 0.0056(16) 0.0131(18)
C00Q 0.049(2) 0.037(2) 0.036(2) 0.015(2) 0.0065(18) 0.0174(19)
C00R 0.040(2) 0.040(2) 0.027(2) 0.0155(19) 0.0019(16) 0.0147(18)
C00S 0.036(2) 0.040(3) 0.033(2) 0.015(2) 0.0056(16) 0.0086(19)
C00T 0.040(2) 0.041(2) 0.034(2) 0.0193(19) 0.0045(16) 0.0135(19)
C00U 0.037(2) 0.040(3) 0.041(2) 0.021(2) 0.0019(17) 0.0093(19)
C00V 0.048(2) 0.042(3) 0.031(2) 0.014(2) 0.0011(17) 0.017(2)
C00W 0.055(2) 0.050(3) 0.035(2) 0.021(2) 0.0079(18) 0.017(2)
C00X 0.041(2) 0.050(3) 0.036(2) 0.023(2) 0.0071(18) 0.010(2)
C00Y 0.047(2) 0.040(3) 0.049(3) 0.020(2) 0.009(2) 0.015(2)
C00Z 0.0321(19) 0.043(3) 0.038(2) 0.019(2) 0.0001(16) 0.0065(18)
C010 0.044(2) 0.043(3) 0.041(2) 0.020(2) 0.0074(18) 0.016(2)
C011 0.046(2) 0.063(3) 0.046(3) 0.037(2) 0.017(2) 0.026(2)
C012 0.055(2) 0.052(3) 0.034(2) 0.021(2) 0.0057(18) 0.019(2)
C013 0.039(2) 0.044(3) 0.044(2) 0.021(2) 0.0033(18) 0.0140(19)
C014 0.045(2) 0.046(3) 0.034(2) 0.020(2) 0.0057(18) 0.014(2)
C015 0.066(3) 0.040(3) 0.051(3) 0.019(2) 0.002(2) 0.020(2)
C016 0.056(3) 0.046(3) 0.046(2) 0.018(2) 0.0041(19) 0.009(2)
C017 0.063(3) 0.057(3) 0.047(2) 0.032(2) 0.005(2) 0.021(2)
C018 0.052(3) 0.076(4) 0.045(3) 0.030(3) 0.009(2) 0.020(2)
C019 0.059(3) 0.052(3) 0.043(2) 0.024(2) 0.000(2) 0.008(2)
C01A 0.069(3) 0.067(4) 0.031(2) 0.025(3) 0.000(2) -0.003(3)
C01B 0.047(2) 0.066(3) 0.062(3) 0.032(3) 0.017(2) 0.018(2)
C01C 0.067(3) 0.068(3) 0.045(3) 0.036(3) -0.008(2) 0.006(3)
C01D 0.099(4) 0.046(3) 0.049(3) 0.023(3) 0.016(2) 0.027(3)
C01E 0.074(3) 0.051(3) 0.051(3) 0.025(2) -0.001(2) 0.020(2)
C01F 0.077(3) 0.057(3) 0.041(2) 0.021(2) -0.007(2) 0.007(2)
C01G 0.049(3) 0.058(3) 0.061(3) 0.024(3) 0.020(2) 0.022(2)
C01H 0.057(3) 0.060(4) 0.065(3) 0.030(3) 0.021(3) 0.012(3)
C11 0.082(11) 0.18(2) 0.095(13) 0.074(15) 0.035(11) 0.075(13)
C10 0.19(3) 0.16(3) 0.050(12) 0.022(15) 0.043(15) 0.09(2)
C9 0.051(8) 0.075(11) 0.058(9) 0.012(8) -0.002(6) 0.047(7)
C4 0.060(10) 0.085(14) 0.157(19) 0.023(14) 0.015(11) -0.001(10)
C2 0.076(11) 0.072(12) 0.107(14) 0.021(11) 0.020(9) 0.029(9)
C5 0.045(4) 0.057(6) 0.153(10) 0.037(7) 0.031(5) 0.016(4)
C8 0.082(7) 0.071(8) 0.154(11) 0.056(8) 0.066(7) 0.030(6)
C3 0.152(13) 0.063(8) 0.056(7) 0.031(6) 0.056(8) 0.039(8)
C7 0.300(19) 0.052(7) 0.056(7) 0.019(6) 0.019(9) 0.034(10)
C6 0.191(10) 0.057(6) 0.049(5) 0.031(5) -0.003(6) 0.022(6)
C01I 0.046(2) 0.079(4) 0.064(3) 0.034(3) 0.009(2) 0.023(2)
C01J 0.064(3) 0.073(4) 0.038(3) 0.021(3) 0.010(2) 0.014(3)
C01K 0.094(4) 0.062(4) 0.088(4) 0.052(3) 0.014(3) 0.034(3)
C01L 0.102(4) 0.052(3) 0.072(3) 0.030(3) 0.015(3) 0.032(3)
C01M 0.113(4) 0.070(4) 0.063(3) 0.042(3) 0.003(3) 0.035(3)
C01N 0.083(4) 0.055(4) 0.083(4) 0.009(3) 0.017(4) 0.017(3)
C01O 0.069(8) 0.078(11) 0.064(10) 0.031(9) 0.018(8) 0.056(8)
C01Q 0.058(7) 0.046(8) 0.059(8) 0.025(7) 0.000(6) 0.013(5)
C01V 0.069(6) 0.053(6) 0.052(6) 0.027(5) 0.015(4) 0.011(5)
C01W 0.056(6) 0.043(6) 0.073(7) 0.014(6) 0.000(5) 0.005(5)
C01X 0.098(7) 0.030(6) 0.061(6) 0.011(5) 0.014(6) 0.008(5)
C01Y 0.045(5) 0.044(6) 0.073(7) 0.018(6) 0.009(5) 0.015(5)
O1 0.157(8) 0.075(5) 0.089(6) 0.018(5) 0.035(6) 0.023(6)
O2 0.068(8) 0.139(14) 0.052(8) 0.007(9) -0.004(7) 0.045(9)
C12 0.055(8) 0.060(9) 0.050(7) 0.030(7) 0.005(6) 0.010(7)
C1 0.162(13) 0.095(10) 0.102(10) 0.014(9) -0.058(10) 0.031(8)
C13 0.055(6) 0.038(7) 0.066(8) 0.017(6) 0.021(6) 0.021(5)
C14 0.061(7) 0.076(11) 0.069(11) 0.022(8) -0.005(7) 0.033(7)

loop_
_atom_type_symbol
_atom_type_description
_atom_type_scat_dispersion_real
_atom_type_scat_dispersion_imag
_atom_type_scat_source
C C 0.0033 0.0016 'International Tables Vol C Tables 4.2.6.8 and 6.1.1.4'
H H 0.0000 0.0000 'International Tables Vol C Tables 4.2.6.8 and 6.1.1.4'
O O 0.0106 0.0060 'International Tables Vol C Tables 4.2.6.8 and 6.1.1.4'
P P 0.1023 0.0942 'International Tables Vol C Tables 4.2.6.8 and 6.1.1.4'

loop_
_geom_angle_atom_site_label_1
_geom_angle_atom_site_label_2
_geom_angle_atom_site_label_3
_geom_angle
_geom_angle_site_symmetry_1
_geom_angle_site_symmetry_3
_geom_angle_publ_flag
O004 P001 O009 103.57(13) . . ?
O004 P001 C00X 105.16(14) . . ?
O009 P001 C00X 102.17(17) . . ?
O00C P001 O004 113.63(15) . . ?
O00C P001 O009 114.94(14) . . ?
O00C P001 C00X 115.89(16) . . ?
O007 P002 O008 103.48(13) . . ?
O007 P002 C00Y 102.80(17) . . ?
O008 P002 C00Y 102.89(16) . . ?
O00A P002 O007 115.14(14) . . ?
O00A P002 O008 114.65(14) . . ?
O00A P002 C00Y 116.13(18) . . ?
O005 P003 O006 104.70(13) . . ?
O005 P003 C010 101.01(16) . . ?
O006 P003 C010 102.46(15) . . ?
O00B P003 O005 114.86(14) . . ?
O00B P003 O006 115.06(15) . . ?
O00B P003 C010 116.86(16) . . ?
C00H O004 P001 118.69(19) . . ?
C00N O005 P003 122.8(2) . . ?
C00J O006 P003 121.4(2) . . ?
C00I O007 P002 121.2(2) . . ?
C00S O008 P002 120.1(2) . . ?
C014 O009 P001 120.4(2) . . ?
C00G C00E C00Z 122.9(3) . . ?
C00S C00E C00G 117.2(3) . . ?
C00S C00E C00Z 119.7(3) . . ?
C00I C00F C00L 117.3(3) . . ?
C00I C00F C00Z 120.0(3) . . ?
C00L C00F C00Z 122.5(3) . . ?
C00E C00G C00H 117.4(4) . . ?
C00E C00G C00T 122.7(3) . . ?
C00H C00G C00T 119.8(3) . . ?
C00G C00H O004 118.7(3) . . ?
C00U C00H O004 116.3(3) . . ?
C00U C00H C00G 124.9(4) . . ?
C00F C00I O007 118.1(3) . . ?
C00R C00I O007 116.3(3) . . ?
C00R C00I C00F 125.4(4) . . ?
C00K C00J O006 116.6(3) . . ?
C00K C00J C00L 125.2(3) . . ?
C00L C00J O006 118.1(3) . . ?
C00J C00K C00R 117.9(3) . . ?
C00J C00K C00W 120.8(3) . . ?
C00R C00K C00W 121.3(3) . . ?
C00F C00L C00P 123.1(3) . . ?
C00J C00L C00F 116.8(3) . . ?
C00J C00L C00P 120.0(3) . . ?
C00N C00M C00O 116.5(3) . . ?
C00N C00M C00P 120.0(3) . . ?
C00O C00M C00P 123.5(3) . . ?
C00M C00N O005 117.7(3) . . ?
C00Q C00N O005 115.8(3) . . ?
C00Q C00N C00M 126.1(3) . . ?
C00M C00O C00T 123.1(3) . . ?
C014 C00O C00M 116.7(3) . . ?
C014 C00O C00T 120.1(3) . . ?
C00L C00P H00A 108.5 . . ?
C00L C00P H00B 108.5 . . ?
C00M C00P C00L 115.0(3) . . ?
C00M C00P H00A 108.5 . . ?
C00M C00P H00B 108.5 . . ?
H00A C00P H00B 107.5 . . ?
C00N C00Q C00V 117.6(3) . . ?
C00N C00Q C016 120.3(3) . . ?
C00V C00Q C016 122.2(3) . . ?
C00I C00R C00K 117.3(3) . . ?
C00I C00R C012 121.2(3) . . ?
C00K C00R C012 121.5(3) . . ?
C00E C00S O008 118.9(3) . . ?
C00E C00S C013 125.5(3) . . ?
C013 C00S O008 115.4(3) . . ?
C00G C00T H00C 108.2 . . ?
C00G C00T H00D 108.2 . . ?
C00O C00T C00G 116.1(3) . . ?
C00O C00T H00C 108.2 . . ?
C00O C00T H00D 108.2 . . ?
H00C C00T H00D 107.4 . . ?
C00H C00U C013 118.3(3) . . ?
C00H C00U C017 119.9(4) . . ?
C013 C00U C017 121.8(4) . . ?
C00Q C00V C01F 122.5(3) . . ?
C014 C00V C00Q 116.5(3) . . ?
C014 C00V C01F 120.9(3) . . ?
C00K C00W H00E 109.5 . . ?
C00K C00W H00F 109.5 . . ?
C00K C00W H00G 109.5 . . ?
H00E C00W H00F 109.5 . . ?
H00E C00W H00G 109.5 . . ?
H00F C00W H00G 109.5 . . ?
C018 C00X P001 122.6(3) . . ?
C018 C00X C019 119.4(4) . . ?
C019 C00X P001 117.8(3) . . ?
C01Q C00Y P002 121.6(6) . . ?
C01Q C00Y C01Y 117.0(7) . . ?
C01V C00Y P002 122.3(4) . . ?
C01Y C00Y P002 119.9(5) . . ?
C13 C00Y P002 118.9(5) . . ?
C13 C00Y C01V 117.5(7) . . ?
C00E C00Z C00F 117.4(3) . . ?
C00E C00Z H00H 108.0 . . ?
C00E C00Z H00I 108.0 . . ?
C00F C00Z H00H 108.0 . . ?
C00F C00Z H00I 108.0 . . ?
H00H C00Z H00I 107.2 . . ?
C01D C010 P003 120.3(3) . . ?
C01D C010 C01E 118.3(4) . . ?
C01E C010 P003 121.2(3) . . ?
O00D C011 C01G 122.1(4) . . ?
O00D C011 C01I 120.7(4) . . ?
C01G C011 C01I 117.1(4) . . ?
C00R C012 H01A 109.5 . . ?
C00R C012 H01B 109.5 . . ?
C00R C012 H01C 109.5 . . ?
H01A C012 H01B 109.5 . . ?
H01A C012 H01C 109.5 . . ?
H01B C012 H01C 109.5 . . ?
C00S C013 C015 121.6(4) . . ?
C00U C013 C00S 116.7(4) . . ?
C00U C013 C015 121.7(3) . . ?
C00O C014 O009 118.1(3) . . ?
C00V C014 O009 115.3(3) . . ?
C00V C014 C00O 126.5(3) . . ?
C013 C015 H01D 109.5 . . ?
C013 C015 H01E 109.5 . . ?
C013 C015 H01F 109.5 . . ?
H01D C015 H01E 109.5 . . ?
H01D C015 H01F 109.5 . . ?
H01E C015 H01F 109.5 . . ?
C00Q C016 H01G 109.5 . . ?
C00Q C016 H01H 109.5 . . ?
C00Q C016 H01I 109.5 . . ?
H01G C016 H01H 109.5 . . ?
H01G C016 H01I 109.5 . . ?
H01H C016 H01I 109.5 . . ?
C00U C017 H01J 109.5 . . ?
C00U C017 H01K 109.5 . . ?
C00U C017 H01L 109.5 . . ?
H01J C017 H01K 109.5 . . ?
H01J C017 H01L 109.5 . . ?
H01K C017 H01L 109.5 . . ?
C00X C018 H018 119.8 . . ?
C00X C018 C01J 120.4(4) . . ?
C01J C018 H018 119.8 . . ?
C00X C019 H019 119.7 . . ?
C01C C019 C00X 120.5(4) . . ?
C01C C019 H019 119.7 . . ?
C01C C01A H01M 119.5 . . ?
C01C C01A C01J 121.0(4) . . ?
C01J C01A H01M 119.5 . . ?
H5 C01B H 107.6 . . ?
C01G C01B H5 108.6 . . ?
C01G C01B H 108.6 . . ?
C01H C01B H5 108.6 . . ?
C01H C01B H 108.6 . . ?
C01H C01B C01G 114.7(4) . . ?
C019 C01C H01N 120.2 . . ?
C01A C01C C019 119.5(4) . . ?
C01A C01C H01N 120.2 . . ?
C010 C01D H01O 119.1 . . ?
C010 C01D C01L 121.8(4) . . ?
C01L C01D H01O 119.1 . . ?
C010 C01E H01P 120.0 . . ?
C010 C01E C01M 120.0(4) . . ?
C01M C01E H01P 120.0 . . ?
C00V C01F H01Q 109.5 . . ?
C00V C01F H01R 109.5 . . ?
C00V C01F H01S 109.5 . . ?
H01Q C01F H01R 109.5 . . ?
H01Q C01F H01S 109.5 . . ?
H01R C01F H01S 109.5 . . ?
C011 C01G C01B 113.4(3) . . ?
C011 C01G H6 108.9 . . ?
C011 C01G HA 108.9 . . ?
C01B C01G H6 108.9 . . ?
C01B C01G HA 108.9 . . ?
H6 C01G HA 107.7 . . ?
C11 C01H C01B 127.4(4) . . ?
C11 C01H C2 120.0 . . ?
C2 C01H C01B 112.3(4) . . ?
C5 C01H C01B 118.4(6) . . ?
C6 C01H C01B 127.7(6) . . ?
C6 C01H C5 113.8(7) . . ?
C01H C11 H11 120.0 . . ?
C10 C11 C01H 120.0 . . ?
C10 C11 H11 120.0 . . ?
C11 C10 H10 120.0 . . ?
C11 C10 C9 120.0 . . ?
C9 C10 H10 120.0 . . ?
C10 C9 C4 120.0 . . ?
C10 C9 O2 117.7(10) . . ?
C4 C9 O2 121.4(10) . . ?
C9 C4 H4A 120.0 . . ?
C2 C4 C9 120.0 . . ?
C2 C4 H4A 120.0 . . ?
C01H C2 H2A 120.0 . . ?
C4 C2 C01H 120.0 . . ?
C4 C2 H2A 120.0 . . ?
C01H C5 H5A 118.0 . . ?
C8 C5 C01H 124.1(9) . . ?
C8 C5 H5A 118.0 . . ?
C5 C8 H8 121.4 . . ?
C3 C8 C5 117.1(11) . . ?
C3 C8 H8 121.4 . . ?
C8 C3 C7 124.1(11) . . ?
C8 C3 O1 114.4(13) . . ?
O1 C3 C7 121.5(13) . . ?
C3 C7 H7 122.5 . . ?
C6 C7 C3 115.1(12) . . ?
C6 C7 H7 122.5 . . ?
C01H C6 C7 125.6(10) . . ?
C01H C6 H6A 117.2 . . ?
C7 C6 H6A 117.2 . . ?
C011 C01I H9 109.5 . . ?
C011 C01I HB 109.5 . . ?
C011 C01I HC 109.5 . . ?
H9 C01I HB 109.5 . . ?
H9 C01I HC 109.5 . . ?
HB C01I HC 109.5 . . ?
C018 C01J H01T 120.4 . . ?
C01A C01J C018 119.2(4) . . ?
C01A C01J H01T 120.4 . . ?
C01L C01K H01U 119.8 . . ?
C01L C01K C01M 120.3(4) . . ?
C01M C01K H01U 119.8 . . ?
C01D C01L H01V 120.4 . . ?
C01K C01L C01D 119.3(5) . . ?
C01K C01L H01V 120.4 . . ?
C01E C01M H01W 119.8 . . ?
C01K C01M C01E 120.3(4) . . ?
C01K C01M H01W 119.8 . . ?
C01O C01N H01X 121.0 . . ?
C01O C01N C01W 118.1(9) . . ?
C01W C01N H01X 121.0 . . ?
C01X C01N H01Y 120.5 . . ?
C14 C01N H01Y 120.5 . . ?
C14 C01N C01X 119.0(10) . . ?
C01N C01O H01Z 119.8 . . ?
C01N C01O C01Q 120.5(14) . . ?
C01Q C01O H01Z 119.8 . . ?
C00Y C01Q C01O 124.4(12) . . ?
C00Y C01Q H01 117.8 . . ?
C01O C01Q H01 117.8 . . ?
C00Y C01V H1 119.7 . . ?
C01X C01V C00Y 120.7(7) . . ?
C01X C01V H1 119.7 . . ?
C01N C01W H2 121.4 . . ?
C01Y C01W C01N 117.2(8) . . ?
C01Y C01W H2 121.4 . . ?
C01N C01X H3 121.2 . . ?
C01V C01X C01N 117.5(7) . . ?
C01V C01X H3 121.2 . . ?
C00Y C01Y H4 120.1 . . ?
C01W C01Y C00Y 119.8(8) . . ?
C01W C01Y H4 120.1 . . ?
C1 O1 C3 120.9(12) . . ?
C12 O2 C9 125.8(14) . . ?
O2 C12 H12A 109.5 . . ?
O2 C12 H12B 109.5 . . ?
O2 C12 H12C 109.5 . . ?
H12A C12 H12B 109.5 . . ?
H12A C12 H12C 109.5 . . ?
H12B C12 H12C 109.5 . . ?
O1 C1 H1A 109.5 . . ?
O1 C1 H1B 109.5 . . ?
O1 C1 H1C 109.5 . . ?
H1A C1 H1B 109.5 . . ?
H1A C1 H1C 109.5 . . ?
H1B C1 H1C 109.5 . . ?
C00Y C13 H13 120.2 . . ?
C00Y C13 C14 119.7(11) . . ?
C14 C13 H13 120.2 . . ?
C01N C14 C13 122.3(14) . . ?
C01N C14 H14 118.9 . . ?
C13 C14 H14 118.9 . . ?

loop_
_geom_bond_atom_site_label_1
_geom_bond_atom_site_label_2
_geom_bond_distance
_geom_bond_site_symmetry_2
_geom_bond_publ_flag
P001 O004 1.584(2) . ?
P001 O009 1.591(3) . ?
P001 O00C 1.458(2) . ?
P001 C00X 1.780(4) . ?
P002 O007 1.590(2) . ?
P002 O008 1.596(2) . ?
P002 O00A 1.452(2) . ?
P002 C00Y 1.762(4) . ?
P003 O005 1.582(2) . ?
P003 O006 1.583(3) . ?
P003 O00B 1.456(2) . ?
P003 C010 1.779(4) . ?
O004 C00H 1.420(4) . ?
O005 C00N 1.424(4) . ?
O006 C00J 1.425(4) . ?
O007 C00I 1.421(4) . ?
O008 C00S 1.425(4) . ?
O009 C014 1.421(4) . ?
O00D C011 1.223(4) . ?
C00E C00G 1.397(5) . ?
C00E C00S 1.390(5) . ?
C00E C00Z 1.526(4) . ?
C00F C00I 1.389(5) . ?
C00F C00L 1.407(5) . ?
C00F C00Z 1.533(4) . ?
C00G C00H 1.404(5) . ?
C00G C00T 1.528(5) . ?
C00H C00U 1.380(5) . ?
C00I C00R 1.383(4) . ?
C00J C00K 1.387(5) . ?
C00J C00L 1.391(4) . ?
C00K C00R 1.388(5) . ?
C00K C00W 1.512(4) . ?
C00L C00P 1.523(5) . ?
C00M C00N 1.391(5) . ?
C00M C00O 1.416(4) . ?
C00M C00P 1.515(5) . ?
C00N C00Q 1.376(5) . ?
C00O C00T 1.515(5) . ?
C00O C014 1.385(5) . ?
C00P H00A 0.9900 . ?
C00P H00B 0.9900 . ?
C00Q C00V 1.406(5) . ?
C00Q C016 1.514(5) . ?
C00R C012 1.503(5) . ?
C00S C013 1.401(5) . ?
C00T H00C 0.9900 . ?
C00T H00D 0.9900 . ?
C00U C013 1.395(5) . ?
C00U C017 1.516(5) . ?
C00V C014 1.382(5) . ?
C00V C01F 1.504(5) . ?
C00W H00E 0.9800 . ?
C00W H00F 0.9800 . ?
C00W H00G 0.9800 . ?
C00X C018 1.378(5) . ?
C00X C019 1.389(5) . ?
C00Y C01Q 1.309(14) . ?
C00Y C01V 1.446(9) . ?
C00Y C01Y 1.435(9) . ?
C00Y C13 1.367(12) . ?
C00Z H00H 0.9900 . ?
C00Z H00I 0.9900 . ?
C010 C01D 1.384(5) . ?
C010 C01E 1.390(5) . ?
C011 C01G 1.496(6) . ?
C011 C01I 1.497(5) . ?
C012 H01A 0.9800 . ?
C012 H01B 0.9800 . ?
C012 H01C 0.9800 . ?
C013 C015 1.505(5) . ?
C015 H01D 0.9800 . ?
C015 H01E 0.9800 . ?
C015 H01F 0.9800 . ?
C016 H01G 0.9800 . ?
C016 H01H 0.9800 . ?
C016 H01I 0.9800 . ?
C017 H01J 0.9800 . ?
C017 H01K 0.9800 . ?
C017 H01L 0.9800 . ?
C018 H018 0.9500 . ?
C018 C01J 1.393(5) . ?
C019 H019 0.9500 . ?
C019 C01C 1.382(5) . ?
C01A H01M 0.9500 . ?
C01A C01C 1.372(6) . ?
C01A C01J 1.380(6) . ?
C01B H5 0.9900 . ?
C01B H 0.9900 . ?
C01B C01G 1.530(5) . ?
C01B C01H 1.501(6) . ?
C01C H01N 0.9500 . ?
C01D H01O 0.9500 . ?
C01D C01L 1.386(6) . ?
C01E H01P 0.9500 . ?
C01E C01M 1.395(6) . ?
C01F H01Q 0.9800 . ?
C01F H01R 0.9800 . ?
C01F H01S 0.9800 . ?
C01G H6 0.9900 . ?
C01G HA 0.9900 . ?
C01H C11 1.3900 . ?
C01H C2 1.3900 . ?
C01H C5 1.474(10) . ?
C01H C6 1.290(9) . ?
C11 H11 0.9500 . ?
C11 C10 1.3900 . ?
C10 H10 0.9500 . ?
C10 C9 1.3900 . ?
C9 C4 1.3900 . ?
C9 O2 1.393(17) . ?
C4 H4A 0.9500 . ?
C4 C2 1.3900 . ?
C2 H2A 0.9500 . ?
C5 H5A 0.9500 . ?
C5 C8 1.360(12) . ?
C8 H8 0.9500 . ?
C8 C3 1.267(15) . ?
C3 C7 1.451(19) . ?
C3 O1 1.405(12) . ?
C7 H7 0.9500 . ?
C7 C6 1.387(12) . ?
C6 H6A 0.9500 . ?
C01I H9 0.9800 . ?
C01I HB 0.9800 . ?
C01I HC 0.9800 . ?
C01J H01T 0.9500 . ?
C01K H01U 0.9500 . ?
C01K C01L 1.371(6) . ?
C01K C01M 1.376(6) . ?
C01L H01V 0.9500 . ?
C01M H01W 0.9500 . ?
C01N H01X 0.9500 . ?
C01N H01Y 0.9500 . ?
C01N C01O 1.276(19) . ?
C01N C01W 1.511(11) . ?
C01N C01X 1.425(10) . ?
C01N C14 1.323(18) . ?
C01O H01Z 0.9500 . ?
C01O C01Q 1.40(2) . ?
C01Q H01 0.9500 . ?
C01V H1 0.9500 . ?
C01V C01X 1.385(11) . ?
C01W H2 0.9500 . ?
C01W C01Y 1.377(12) . ?
C01X H3 0.9500 . ?
C01Y H4 0.9500 . ?
O1 C1 1.334(13) . ?
O2 C12 1.333(17) . ?
C12 H12A 0.9800 . ?
C12 H12B 0.9800 . ?
C12 H12C 0.9800 . ?
C1 H1A 0.9800 . ?
C1 H1B 0.9800 . ?
C1 H1C 0.9800 . ?
C13 H13 0.9500 . ?
C13 C14 1.396(19) . ?
C14 H14 0.9500 . ?

loop_
_geom_torsion_atom_site_label_1
_geom_torsion_atom_site_label_2
_geom_torsion_atom_site_label_3
_geom_torsion_atom_site_label_4
_geom_torsion
_geom_torsion_site_symmetry_1
_geom_torsion_site_symmetry_2
_geom_torsion_site_symmetry_3
_geom_torsion_site_symmetry_4
_geom_torsion_publ_flag
P001 O004 C00H C00G 79.0(3) . . . . ?
P001 O004 C00H C00U -104.7(3) . . . . ?
P001 O009 C014 C00O -81.5(4) . . . . ?
P001 O009 C014 C00V 101.6(4) . . . . ?
P001 C00X C018 C01J 172.6(3) . . . . ?
P001 C00X C019 C01C -172.9(3) . . . . ?
P002 O007 C00I C00F 81.2(3) . . . . ?
P002 O007 C00I C00R -103.0(3) . . . . ?
P002 O008 C00S C00E -79.4(3) . . . . ?
P002 O008 C00S C013 105.2(3) . . . . ?
P002 C00Y C01Q C01O 177.9(9) . . . . ?
P002 C00Y C01V C01X 176.1(7) . . . . ?
P002 C00Y C01Y C01W -177.3(6) . . . . ?
P002 C00Y C13 C14 -176.3(9) . . . . ?
P003 O005 C00N C00M 84.1(4) . . . . ?
P003 O005 C00N C00Q -102.1(3) . . . . ?
P003 O006 C00J C00K 101.0(3) . . . . ?
P003 O006 C00J C00L -82.4(3) . . . . ?
P003 C010 C01D C01L -175.3(3) . . . . ?
P003 C010 C01E C01M 174.8(3) . . . . ?
O004 P001 O009 C014 96.4(3) . . . . ?
O004 P001 C00X C018 101.4(3) . . . . ?
O004 P001 C00X C019 -84.0(3) . . . . ?
O004 C00H C00U C013 -178.1(3) . . . . ?
O004 C00H C00U C017 2.0(5) . . . . ?
O005 P003 O006 C00J 89.8(2) . . . . ?
O005 P003 C010 C01D -39.9(4) . . . . ?
O005 P003 C010 C01E 145.2(3) . . . . ?
O005 C00N C00Q C00V -170.4(3) . . . . ?
O005 C00N C00Q C016 8.3(5) . . . . ?
O006 P003 O005 C00N -90.0(3) . . . . ?
O006 P003 C010 C01D -147.8(3) . . . . ?
O006 P003 C010 C01E 37.3(3) . . . . ?
O006 C00J C00K C00R 174.8(3) . . . . ?
O006 C00J C00K C00W -4.3(5) . . . . ?
O006 C00J C00L C00F -174.0(3) . . . . ?
O006 C00J C00L C00P 2.8(4) . . . . ?
O007 P002 O008 C00S 94.5(3) . . . . ?
O007 P002 C00Y C01Q -130.9(7) . . . . ?
O007 P002 C00Y C01V 102.6(5) . . . . ?
O007 P002 C00Y C01Y 34.8(5) . . . . ?
O007 P002 C00Y C13 -90.6(7) . . . . ?
O007 C00I C00R C00K -172.9(3) . . . . ?
O007 C00I C00R C012 5.6(5) . . . . ?
O008 P002 O007 C00I -95.5(3) . . . . ?
O008 P002 C00Y C01Q 121.8(7) . . . . ?
O008 P002 C00Y C01V -4.7(5) . . . . ?
O008 P002 C00Y C01Y -72.5(5) . . . . ?
O008 P002 C00Y C13 162.1(7) . . . . ?
O008 C00S C013 C00U 174.3(3) . . . . ?
O008 C00S C013 C015 -4.7(5) . . . . ?
O009 P001 O004 C00H -95.5(3) . . . . ?
O009 P001 C00X C018 -6.5(3) . . . . ?
O009 P001 C00X C019 168.1(3) . . . . ?
O00A P002 O007 C00I 30.4(3) . . . . ?
O00A P002 O008 C00S -31.7(3) . . . . ?
O00A P002 C00Y C01Q -4.3(7) . . . . ?
O00A P002 C00Y C01V -130.8(5) . . . . ?
O00A P002 C00Y C01Y 161.4(4) . . . . ?
O00A P002 C00Y C13 36.0(7) . . . . ?
O00B P003 O005 C00N 37.2(3) . . . . ?
O00B P003 O006 C00J -37.3(3) . . . . ?
O00B P003 C010 C01D 85.5(4) . . . . ?
O00B P003 C010 C01E -89.4(3) . . . . ?
O00C P001 O004 C00H 29.8(3) . . . . ?
O00C P001 O009 C014 -28.2(3) . . . . ?
O00C P001 C00X C018 -132.3(3) . . . . ?
O00C P001 C00X C019 42.4(4) . . . . ?
O00D C011 C01G C01B -7.3(5) . . . . ?
C00E C00G C00H O004 177.0(3) . . . . ?
C00E C00G C00H C00U 1.0(5) . . . . ?
C00E C00G C00T C00O 93.1(4) . . . . ?
C00E C00S C013 C00U -0.7(5) . . . . ?
C00E C00S C013 C015 -179.7(3) . . . . ?
C00F C00I C00R C00K 2.6(5) . . . . ?
C00F C00I C00R C012 -178.9(3) . . . . ?
C00F C00L C00P C00M -93.1(4) . . . . ?
C00G C00E C00S O008 -175.1(3) . . . . ?
C00G C00E C00S C013 -0.2(5) . . . . ?
C00G C00E C00Z C00F -95.2(4) . . . . ?
C00G C00H C00U C013 -2.0(5) . . . . ?
C00G C00H C00U C017 178.1(3) . . . . ?
C00H C00G C00T C00O -91.4(4) . . . . ?
C00H C00U C013 C00S 1.8(5) . . . . ?
C00H C00U C013 C015 -179.3(3) . . . . ?
C00I C00F C00L C00J -0.5(5) . . . . ?
C00I C00F C00L C00P -177.2(3) . . . . ?
C00I C00F C00Z C00E -87.8(4) . . . . ?
C00J C00K C00R C00I -0.9(5) . . . . ?
C00J C00K C00R C012 -179.4(3) . . . . ?
C00J C00L C00P C00M 90.3(4) . . . . ?
C00K C00J C00L C00F 2.2(5) . . . . ?
C00K C00J C00L C00P 179.0(3) . . . . ?
C00L C00F C00I O007 173.5(3) . . . . ?
C00L C00F C00I C00R -1.8(5) . . . . ?
C00L C00F C00Z C00E 96.4(4) . . . . ?
C00L C00J C00K C00R -1.5(5) . . . . ?
C00L C00J C00K C00W 179.5(3) . . . . ?
C00M C00N C00Q C00V 2.8(6) . . . . ?
C00M C00N C00Q C016 -178.5(4) . . . . ?
C00M C00O C00T C00G -96.4(4) . . . . ?
C00M C00O C014 O009 -173.6(3) . . . . ?
C00M C00O C014 C00V 3.0(6) . . . . ?
C00N C00M C00O C00T -177.8(3) . . . . ?
C00N C00M C00O C014 -1.6(5) . . . . ?
C00N C00M C00P C00L -86.6(4) . . . . ?
C00N C00Q C00V C014 -1.4(5) . . . . ?
C00N C00Q C00V C01F 176.1(4) . . . . ?
C00O C00M C00N O005 171.9(3) . . . . ?
C00O C00M C00N C00Q -1.2(6) . . . . ?
C00O C00M C00P C00L 95.1(4) . . . . ?
C00P C00M C00N O005 -6.5(5) . . . . ?
C00P C00M C00N C00Q -179.6(3) . . . . ?
C00P C00M C00O C00T 0.5(6) . . . . ?
C00P C00M C00O C014 176.7(3) . . . . ?
C00Q C00V C014 O009 175.2(3) . . . . ?
C00Q C00V C014 C00O -1.5(6) . . . . ?
C00S C00E C00G C00H 0.1(4) . . . . ?
C00S C00E C00G C00T 175.7(3) . . . . ?
C00S C00E C00Z C00F 90.1(4) . . . . ?
C00T C00G C00H O004 1.3(4) . . . . ?
C00T C00G C00H C00U -174.7(3) . . . . ?
C00T C00O C014 O009 2.8(5) . . . . ?
C00T C00O C014 C00V 179.3(4) . . . . ?
C00W C00K C00R C00I 178.2(3) . . . . ?
C00W C00K C00R C012 -0.3(5) . . . . ?
C00X P001 O004 C00H 157.6(3) . . . . ?
C00X P001 O009 C014 -154.5(3) . . . . ?
C00X C018 C01J C01A 0.2(6) . . . . ?
C00X C019 C01C C01A -0.1(6) . . . . ?
C00Y P002 O007 C00I 157.7(3) . . . . ?
C00Y P002 O008 C00S -158.7(3) . . . . ?
C00Y C01V C01X C01N 4.2(13) . . . . ?
C00Y C13 C14 C01N -5(2) . . . . ?
C00Z C00E C00G C00H -174.6(3) . . . . ?
C00Z C00E C00G C00T 0.9(5) . . . . ?
C00Z C00E C00S O008 -0.2(4) . . . . ?
C00Z C00E C00S C013 174.7(3) . . . . ?
C00Z C00F C00I O007 -2.5(5) . . . . ?
C00Z C00F C00I C00R -177.9(3) . . . . ?
C00Z C00F C00L C00J 175.4(3) . . . . ?
C00Z C00F C00L C00P -1.3(5) . . . . ?
C010 P003 O005 C00N 163.9(3) . . . . ?
C010 P003 O006 C00J -165.1(2) . . . . ?
C010 C01D C01L C01K 0.7(7) . . . . ?
C010 C01E C01M C01K 0.2(7) . . . . ?
C014 C00O C00T C00G 87.5(4) . . . . ?
C016 C00Q C00V C014 179.9(4) . . . . ?
C016 C00Q C00V C01F -2.6(6) . . . . ?
C017 C00U C013 C00S -178.3(3) . . . . ?
C017 C00U C013 C015 0.6(5) . . . . ?
C018 C00X C019 C01C 1.9(6) . . . . ?
C019 C00X C018 C01J -1.9(6) . . . . ?
C01B C01H C11 C10 -172.5(6) . . . . ?
C01B C01H C2 C4 173.6(5) . . . . ?
C01B C01H C5 C8 178.5(6) . . . . ?
C01B C01H C6 C7 -179.0(10) . . . . ?
C01C C01A C01J C018 1.6(6) . . . . ?
C01D C010 C01E C01M -0.3(6) . . . . ?
C01E C010 C01D C01L -0.2(6) . . . . ?
C01F C00V C014 O009 -2.4(5) . . . . ?
C01F C00V C014 C00O -179.0(4) . . . . ?
C01G C01B C01H C11 -20.3(8) . . . . ?
C01G C01B C01H C2 166.7(5) . . . . ?
C01G C01B C01H C5 49.9(6) . . . . ?
C01G C01B C01H C6 -127.1(7) . . . . ?
C01H C01B C01G C011 179.6(3) . . . . ?
C01H C11 C10 C9 0.0 . . . . ?
C01H C5 C8 C3 4.6(13) . . . . ?
C11 C01H C2 C4 0.0 . . . . ?
C11 C10 C9 C4 0.0 . . . . ?
C11 C10 C9 O2 -169.1(13) . . . . ?
C10 C9 C4 C2 0.0 . . . . ?
C10 C9 O2 C12 -169.0(12) . . . . ?
C9 C4 C2 C01H 0.0 . . . . ?
C4 C9 O2 C12 22(2) . . . . ?
C2 C01H C11 C10 0.0 . . . . ?
C5 C01H C6 C7 3.8(14) . . . . ?
C5 C8 C3 C7 -4.8(17) . . . . ?
C5 C8 C3 O1 177.0(8) . . . . ?
C8 C3 C7 C6 4(2) . . . . ?
C8 C3 O1 C1 178.7(12) . . . . ?
C3 C7 C6 C01H -4.0(18) . . . . ?
C7 C3 O1 C1 0.4(18) . . . . ?
C6 C01H C5 C8 -4.0(10) . . . . ?
C01I C011 C01G C01B 172.5(3) . . . . ?
C01J C01A C01C C019 -1.7(6) . . . . ?
C01L C01K C01M C01E 0.2(8) . . . . ?
C01M C01K C01L C01D -0.7(8) . . . . ?
C01N C01O C01Q C00Y 2.6(19) . . . . ?
C01N C01W C01Y C00Y -2.3(12) . . . . ?
C01O C01N C01W C01Y 16.3(13) . . . . ?
C01Q C00Y C01Y C01W -11.0(11) . . . . ?
C01V C00Y C13 C14 -8.9(15) . . . . ?
C01W C01N C01O C01Q -16.6(16) . . . . ?
C01X C01N C14 C13 19.4(17) . . . . ?
C01Y C00Y C01Q C01O 11.8(15) . . . . ?
O1 C3 C7 C6 -177.5(10) . . . . ?
O2 C9 C4 C2 168.7(13) . . . . ?
C13 C00Y C01V C01X 9.1(12) . . . . ?
C14 C01N C01X C01V -18.3(14) . . . . ?
